data_7226936
loop_
_publ_author_name
'Li, Zhenghua'
'zhao, yaping'
'Tian, Guilong'
'He, Yi'
'Song, Gonghua'
'Van Meervelt, Luc'
'Van der Eycken, Erik V&#xFFFD;lery'

_publ_section_title
;
 Synthesis of novel imidazole-based triheterocycles via a domino
 Ugi/Michael reaction and silver-catalyzed heteroannulation
;
_journal_name_full 'RSC Adv.'
_journal_paper_doi 10.1039/C6RA23180B
_journal_year 2016
_chemical_formula_moiety 'C18 H22 N4 O2'
_chemical_formula_sum 'C18 H22 N4 O2'
_chemical_formula_weight 326.39
_space_group_crystal_system monoclinic
_space_group_IT_number 15
_space_group_name_Hall '-C 2yc'
_space_group_name_H-M_alt 'C 1 2/c 1'
_symmetry_space_group_name_Hall '-C 2yc'
_symmetry_space_group_name_H-M 'C 1 2/c 1'
_atom_sites_solution_hydrogens geom
_audit_creation_date 2016-01-25
_audit_creation_method
;
Olex2 1.2
(compiled 2015.09.30 svn.r3233 for OlexSys, GUI svn.r5103)
;
_audit_update_record
;
2016-08-22 deposited with the CCDC.
2016-10-25 downloaded from the CCDC.
;
_cell_angle_alpha 90
_cell_angle_beta 106.774(8)
_cell_angle_gamma 90
_cell_formula_units_Z 8
_cell_length_a 14.5377(9)
_cell_length_b 14.3910(8)
_cell_length_c 17.5761(15)
_cell_measurement_reflns_used 5623
_cell_measurement_temperature 100.00(10)
_cell_measurement_theta_max 28.9410
_cell_measurement_theta_min 3.4640
_cell_volume 3520.7(4)
_computing_cell_refinement 'CrysAlisPro 1.171.38.41 (Rigaku OD, 2015)'
_computing_data_collection 'CrysAlisPro 1.171.38.41 (Rigaku OD, 2015)'
_computing_data_reduction 'CrysAlisPro 1.171.38.41 (Rigaku OD, 2015)'
_computing_molecular_graphics 'Olex2 (Dolomanov et al., 2009)'
_computing_publication_material 'Olex2 (Dolomanov et al., 2009)'
_computing_structure_refinement 'ShelXL (Sheldrick, 2015)'
_computing_structure_solution 'ShelXS (Sheldrick, 2008)'
_diffrn_ambient_environment N~2~
_diffrn_ambient_temperature 100.00(10)
_diffrn_detector 'CCD plate'
_diffrn_detector_area_resol_mean 15.9631
_diffrn_detector_type Eos
_diffrn_measured_fraction_theta_full 0.999
_diffrn_measured_fraction_theta_max 0.999
_diffrn_measurement_details
;
List of Runs (angles in degrees, time in seconds):

  1  \w    -75.00  -3.00   1.00   30.00    --  -17.00 126.00  63.00   72
  2  \w    -87.00 -13.00   1.00   30.00    --  -17.00 145.00-129.00   74
  3  \w    -93.00 -35.00   1.00   30.00    --  -17.00-178.00 -60.00   58
  4  \w     -2.00  88.00   1.00   30.00    --   19.03  57.00-150.00   90
  5  \w    -11.00  23.00   1.00   30.00    --   19.03  77.00   0.00   34
;
_diffrn_measurement_device 'four-circle diffractometer'
_diffrn_measurement_device_type 'SuperNova, single source at offset, Eos detector'
_diffrn_measurement_method '\w scans'
_diffrn_orient_matrix_type 'CrysAlisPro convention (1999,Acta A55,543-557)'
_diffrn_orient_matrix_UB_11 0.0261825000
_diffrn_orient_matrix_UB_12 0.0162417000
_diffrn_orient_matrix_UB_13 0.0381783000
_diffrn_orient_matrix_UB_21 -0.0152013000
_diffrn_orient_matrix_UB_22 -0.0392868000
_diffrn_orient_matrix_UB_23 0.0176556000
_diffrn_orient_matrix_UB_31 0.0409707000
_diffrn_orient_matrix_UB_32 -0.0249290000
_diffrn_orient_matrix_UB_33 -0.0027726000
_diffrn_radiation_monochromator mirror
_diffrn_radiation_probe x-ray
_diffrn_radiation_type MoK\a
_diffrn_radiation_wavelength 0.71073
_diffrn_reflns_av_R_equivalents 0.0193
_diffrn_reflns_av_unetI/netI 0.0205
_diffrn_reflns_Laue_measured_fraction_full 0.999
_diffrn_reflns_Laue_measured_fraction_max 0.999
_diffrn_reflns_limit_h_max 18
_diffrn_reflns_limit_h_min -18
_diffrn_reflns_limit_k_max 17
_diffrn_reflns_limit_k_min -17
_diffrn_reflns_limit_l_max 21
_diffrn_reflns_limit_l_min -17
_diffrn_reflns_number 10995
_diffrn_reflns_point_group_measured_fraction_full 0.999
_diffrn_reflns_point_group_measured_fraction_max 0.999
_diffrn_reflns_theta_full 25.242
_diffrn_reflns_theta_max 26.372
_diffrn_reflns_theta_min 2.575
_diffrn_source 'micro-focus sealed X-ray tube'
_diffrn_source_type 'SuperNova (Mo) X-ray Source'
_exptl_absorpt_coefficient_mu 0.083
_exptl_absorpt_correction_T_max 1.00000
_exptl_absorpt_correction_T_min 0.88886
_exptl_absorpt_correction_type multi-scan
_exptl_absorpt_process_details
;
CrysAlisPro 1.171.38.41 (Rigaku Oxford Diffraction, 2015)
Empirical absorption correction using spherical harmonics,
 implemented in SCALE3 ABSPACK scaling algorithm.
;
_exptl_crystal_colour colourless
_exptl_crystal_colour_primary colourless
_exptl_crystal_density_diffrn 1.232
_exptl_crystal_description block
_exptl_crystal_F_000 1392
_exptl_crystal_recrystallization_method 'Re-crystallisation from solvent: MeOH'
_exptl_crystal_size_max 0.25
_exptl_crystal_size_mid 0.25
_exptl_crystal_size_min 0.25
_refine_diff_density_max 0.274
_refine_diff_density_min -0.190
_refine_diff_density_rms 0.040
_refine_ls_extinction_method none
_refine_ls_goodness_of_fit_ref 1.082
_refine_ls_hydrogen_treatment constr
_refine_ls_matrix_type full
_refine_ls_number_parameters 218
_refine_ls_number_reflns 3595
_refine_ls_number_restraints 0
_refine_ls_restrained_S_all 1.082
_refine_ls_R_factor_all 0.0449
_refine_ls_R_factor_gt 0.0396
_refine_ls_shift/su_max 0.000
_refine_ls_shift/su_mean 0.000
_refine_ls_structure_factor_coef Fsqd
_refine_ls_weighting_details 'w=1/[\s^2^(Fo^2^)+(0.0316P)^2^+3.8481P] where P=(Fo^2^+2Fc^2^)/3'
_refine_ls_weighting_scheme calc
_refine_ls_wR_factor_gt 0.0946
_refine_ls_wR_factor_ref 0.0978
_reflns_Friedel_coverage 0.000
_reflns_number_gt 3192
_reflns_number_total 3595
_reflns_threshold_expression 'I > 2\s(I)'
_cod_data_source_file c6ra23180b2.cif
_cod_data_source_block ev2005
_cod_original_cell_volume 3520.7(5)
_cod_database_code 7226936
_chemical_oxdiff_formula 'C18 H22 N4 O2'
_chemical_oxdiff_usercomment 'Guilong Tian ZL-1224'
_shelx_space_group_comment
;
The symmetry employed for this shelxl refinement is uniquely defined
by the following loop, which should always be used as a source of
symmetry information in preference to the above space-group names.
They are only intended as comments.
;
_reflns_odcompleteness_completeness 99.89
_reflns_odcompleteness_iscentric 1
_reflns_odcompleteness_theta 26.32
_olex2_refinement_description
;
1. Fixed Uiso
 At 1.2 times of:
  All C(H) groups, All C(H,H) groups, All N(H) groups
 At 1.5 times of:
  All C(H,H,H) groups
2.a Ternary CH refined with riding coordinates:
 C18(H18)
2.b Secondary CH2 refined with riding coordinates:
 C12(H12A,H12B), C19(H19A,H19B), C20(H20A,H20B), C21(H21A,H21B), C22(H22A,
 H22B), C23(H23A,H23B)
2.c Aromatic/amide H refined with riding coordinates:
 C3(H3), C8(H8), C9(H9), N17(H17)
2.d X=CH2 refined with riding coordinates:
 C24(H24A,H24B)
2.e Idealised Me refined as rotating group:
 C14(H14A,H14B,H14C)
;
_shelx_shelxl_version_number 2014/7
_olex2_date_sample_data_collection 2016-01-22
_olex2_submission_special_instructions 'No special instructions were received'
_oxdiff_exptl_absorpt_empirical_details
;
Empirical correction (ABSPACK) includes:
- Absorption correction using spherical harmonics
- Frame scaling
;
_oxdiff_exptl_absorpt_empirical_full_max 1.177
_oxdiff_exptl_absorpt_empirical_full_min 0.889

loop_
_space_group_symop_operation_xyz
'x, y, z'
'-x, y, -z+1/2'
'x+1/2, y+1/2, z'
'-x+1/2, y+1/2, -z+1/2'
'-x, -y, -z'
'x, -y, z-1/2'
'-x+1/2, -y+1/2, -z'
'x+1/2, -y+1/2, z-1/2'

loop_
_atom_site_label
_atom_site_type_symbol
_atom_site_fract_x
_atom_site_fract_y
_atom_site_fract_z
_atom_site_U_iso_or_equiv
_atom_site_adp_type
_atom_site_occupancy
_atom_site_site_symmetry_order
_atom_site_calc_flag
_atom_site_refinement_flags_posn
N1 N 0.29833(8) 0.66284(8) 0.16227(7) 0.0229(3) Uani 1 1 d .
C2 C 0.35185(10) 0.66201(10) 0.10973(9) 0.0259(3) Uani 1 1 d .
C3 C 0.28403(10) 0.64026(10) 0.03168(9) 0.0259(3) Uani 1 1 d .
H3 H 0.3007 0.6374 -0.0167 0.031 Uiso 1 1 calc R
C4 C 0.19640(10) 0.62518(10) 0.03812(8) 0.0229(3) Uani 1 1 d .
C5 C 0.19841(9) 0.64048(9) 0.12480(8) 0.0204(3) Uani 1 1 d .
C6 C 0.17152(9) 0.55685(10) 0.16518(8) 0.0205(3) Uani 1 1 d .
N7 N 0.09129(8) 0.50927(8) 0.14096(7) 0.0245(3) Uani 1 1 d .
C8 C 0.09997(10) 0.44054(10) 0.19767(9) 0.0262(3) Uani 1 1 d .
H8 H 0.0528 0.3944 0.1962 0.031 Uiso 1 1 calc R
C9 C 0.18447(10) 0.44773(10) 0.25538(9) 0.0246(3) Uani 1 1 d .
H9 H 0.2072 0.4087 0.3005 0.029 Uiso 1 1 calc R
N10 N 0.23097(8) 0.52372(8) 0.23516(7) 0.0202(2) Uani 1 1 d .
C11 C 0.32163(9) 0.56351(10) 0.27768(8) 0.0221(3) Uani 1 1 d .
C12 C 0.33611(10) 0.65915(10) 0.24791(8) 0.0241(3) Uani 1 1 d .
H12A H 0.3030 0.7058 0.2721 0.029 Uiso 1 1 calc R
H12B H 0.4055 0.6743 0.2638 0.029 Uiso 1 1 calc R
O13 O 0.43842(7) 0.67630(8) 0.12697(7) 0.0357(3) Uani 1 1 d .
C14 C 0.10662(11) 0.60289(11) -0.02546(9) 0.0298(3) Uani 1 1 d .
H14A H 0.0753 0.5491 -0.0094 0.045 Uiso 1 1 calc GR
H14B H 0.1222 0.5884 -0.0748 0.045 Uiso 1 1 calc GR
H14C H 0.0632 0.6564 -0.0341 0.045 Uiso 1 1 calc GR
C15 C 0.13438(9) 0.72650(10) 0.12832(8) 0.0200(3) Uani 1 1 d .
O16 O 0.16895(7) 0.80464(7) 0.13393(6) 0.0246(2) Uani 1 1 d .
N17 N 0.04247(8) 0.70840(8) 0.12250(7) 0.0229(3) Uani 1 1 d .
H17 H 0.0228 0.6503 0.1197 0.027 Uiso 1 1 calc R
C18 C -0.02638(10) 0.78374(10) 0.12065(8) 0.0231(3) Uani 1 1 d .
H18 H 0.0075 0.8327 0.1589 0.028 Uiso 1 1 calc R
C19 C -0.10974(11) 0.74846(12) 0.14834(10) 0.0343(4) Uani 1 1 d .
H19A H -0.0852 0.7219 0.2024 0.041 Uiso 1 1 calc R
H19B H -0.1441 0.6988 0.1122 0.041 Uiso 1 1 calc R
C20 C -0.17907(13) 0.82846(13) 0.14914(11) 0.0417(4) Uani 1 1 d .
H20A H -0.2345 0.8044 0.1652 0.050 Uiso 1 1 calc R
H20B H -0.1460 0.8754 0.1888 0.050 Uiso 1 1 calc R
C21 C -0.21492(10) 0.87401(11) 0.06777(10) 0.0311(3) Uani 1 1 d .
H21A H -0.2535 0.8287 0.0292 0.037 Uiso 1 1 calc R
H21B H -0.2568 0.9273 0.0707 0.037 Uiso 1 1 calc R
C22 C -0.13134(11) 0.90761(12) 0.03940(10) 0.0351(4) Uani 1 1 d .
H22A H -0.0969 0.9578 0.0748 0.042 Uiso 1 1 calc R
H22B H -0.1561 0.9334 -0.0149 0.042 Uiso 1 1 calc R
C23 C -0.06135(11) 0.82810(11) 0.03894(9) 0.0306(3) Uani 1 1 d .
H23A H -0.0939 0.7807 -0.0005 0.037 Uiso 1 1 calc R
H23B H -0.0058 0.8524 0.0232 0.037 Uiso 1 1 calc R
C24 C 0.38357(10) 0.52137(11) 0.33742(9) 0.0289(3) Uani 1 1 d .
H24A H 0.3690 0.4618 0.3541 0.035 Uiso 1 1 calc R
H24B H 0.4428 0.5506 0.3638 0.035 Uiso 1 1 calc R

loop_
_atom_site_aniso_label
_atom_site_aniso_U_11
_atom_site_aniso_U_22
_atom_site_aniso_U_33
_atom_site_aniso_U_23
_atom_site_aniso_U_13
_atom_site_aniso_U_12
N1 0.0165(5) 0.0244(6) 0.0269(6) 0.0046(5) 0.0048(5) 0.0004(5)
C2 0.0238(7) 0.0197(7) 0.0370(8) 0.0094(6) 0.0131(6) 0.0058(5)
C3 0.0311(7) 0.0211(7) 0.0295(8) 0.0057(6) 0.0151(6) 0.0072(6)
C4 0.0290(7) 0.0172(7) 0.0236(7) 0.0028(5) 0.0093(6) 0.0048(5)
C5 0.0169(6) 0.0207(7) 0.0231(7) 0.0017(5) 0.0046(5) 0.0014(5)
C6 0.0180(6) 0.0220(7) 0.0222(7) 0.0009(5) 0.0070(5) 0.0031(5)
N7 0.0196(6) 0.0249(6) 0.0283(7) 0.0032(5) 0.0059(5) 0.0000(5)
C8 0.0224(7) 0.0255(8) 0.0322(8) 0.0049(6) 0.0100(6) -0.0013(6)
C9 0.0236(7) 0.0251(7) 0.0271(7) 0.0060(6) 0.0107(6) 0.0027(6)
N10 0.0182(5) 0.0211(6) 0.0213(6) 0.0018(5) 0.0058(4) 0.0023(4)
C11 0.0194(6) 0.0225(7) 0.0243(7) -0.0017(5) 0.0064(5) 0.0011(5)
C12 0.0205(6) 0.0229(7) 0.0269(7) 0.0010(6) 0.0035(5) 0.0005(5)
O13 0.0210(5) 0.0381(7) 0.0499(7) 0.0125(5) 0.0134(5) 0.0030(4)
C14 0.0336(8) 0.0334(8) 0.0219(7) -0.0012(6) 0.0074(6) 0.0004(7)
C15 0.0208(6) 0.0222(7) 0.0160(6) 0.0003(5) 0.0040(5) 0.0019(5)
O16 0.0239(5) 0.0209(5) 0.0283(5) -0.0028(4) 0.0064(4) 0.0000(4)
N17 0.0197(5) 0.0201(6) 0.0284(6) -0.0001(5) 0.0063(5) 0.0024(5)
C18 0.0210(6) 0.0228(7) 0.0254(7) -0.0019(5) 0.0065(5) 0.0048(5)
C19 0.0306(8) 0.0370(9) 0.0399(9) 0.0129(7) 0.0177(7) 0.0104(7)
C20 0.0372(9) 0.0477(11) 0.0497(11) 0.0128(8) 0.0275(8) 0.0165(8)
C21 0.0237(7) 0.0271(8) 0.0427(9) -0.0009(7) 0.0099(6) 0.0073(6)
C22 0.0327(8) 0.0333(9) 0.0419(9) 0.0115(7) 0.0151(7) 0.0134(7)
C23 0.0301(8) 0.0343(9) 0.0317(8) 0.0071(6) 0.0155(6) 0.0105(6)
C24 0.0259(7) 0.0275(8) 0.0299(8) 0.0033(6) 0.0025(6) -0.0020(6)

loop_
_atom_type_symbol
_atom_type_description
_atom_type_scat_dispersion_real
_atom_type_scat_dispersion_imag
_atom_type_scat_source
C C 0.0033 0.0016 'International Tables Vol C Tables 4.2.6.8 and 6.1.1.4'
H H 0.0000 0.0000 'International Tables Vol C Tables 4.2.6.8 and 6.1.1.4'
N N 0.0061 0.0033 'International Tables Vol C Tables 4.2.6.8 and 6.1.1.4'
O O 0.0106 0.0060 'International Tables Vol C Tables 4.2.6.8 and 6.1.1.4'

loop_
_geom_angle_atom_site_label_1
_geom_angle_atom_site_label_2
_geom_angle_atom_site_label_3
_geom_angle
C2 N1 C5 112.48(12)
C2 N1 C12 125.64(12)
C12 N1 C5 119.67(11)
N1 C2 C3 105.79(12)
O13 C2 N1 125.14(15)
O13 C2 C3 129.07(14)
C2 C3 H3 124.6
C4 C3 C2 110.84(13)
C4 C3 H3 124.6
C3 C4 C5 108.53(12)
C3 C4 C14 128.75(14)
C14 C4 C5 122.63(12)
N1 C5 C4 102.31(11)
N1 C5 C6 109.05(11)
N1 C5 C15 109.72(11)
C4 C5 C15 108.25(10)
C6 C5 C4 114.90(11)
C6 C5 C15 112.12(11)
N7 C6 C5 126.27(12)
N7 C6 N10 112.40(12)
N10 C6 C5 121.31(12)
C6 N7 C8 104.57(12)
N7 C8 H8 124.5
C9 C8 N7 111.08(13)
C9 C8 H8 124.5
C8 C9 H9 127.1
C8 C9 N10 105.84(12)
N10 C9 H9 127.1
C6 N10 C9 106.09(11)
C6 N10 C11 125.20(12)
C9 N10 C11 128.69(12)
N10 C11 C12 112.52(11)
C24 C11 N10 123.08(13)
C24 C11 C12 124.38(13)
N1 C12 C11 110.19(11)
N1 C12 H12A 109.6
N1 C12 H12B 109.6
C11 C12 H12A 109.6
C11 C12 H12B 109.6
H12A C12 H12B 108.1
C4 C14 H14A 109.5
C4 C14 H14B 109.5
C4 C14 H14C 109.5
H14A C14 H14B 109.5
H14A C14 H14C 109.5
H14B C14 H14C 109.5
O16 C15 C5 119.74(12)
O16 C15 N17 124.30(13)
N17 C15 C5 115.92(12)
C15 N17 H17 119.4
C15 N17 C18 121.18(12)
C18 N17 H17 119.4
N17 C18 H18 107.7
N17 C18 C19 110.36(12)
N17 C18 C23 111.78(11)
C19 C18 H18 107.7
C19 C18 C23 111.31(12)
C23 C18 H18 107.7
C18 C19 H19A 109.7
C18 C19 H19B 109.7
C18 C19 C20 109.86(13)
H19A C19 H19B 108.2
C20 C19 H19A 109.7
C20 C19 H19B 109.7
C19 C20 H20A 109.4
C19 C20 H20B 109.4
H20A C20 H20B 108.0
C21 C20 C19 111.26(14)
C21 C20 H20A 109.4
C21 C20 H20B 109.4
C20 C21 H21A 109.5
C20 C21 H21B 109.5
H21A C21 H21B 108.1
C22 C21 C20 110.86(13)
C22 C21 H21A 109.5
C22 C21 H21B 109.5
C21 C22 H22A 109.4
C21 C22 H22B 109.4
C21 C22 C23 111.04(13)
H22A C22 H22B 108.0
C23 C22 H22A 109.4
C23 C22 H22B 109.4
C18 C23 C22 110.51(12)
C18 C23 H23A 109.5
C18 C23 H23B 109.5
C22 C23 H23A 109.5
C22 C23 H23B 109.5
H23A C23 H23B 108.1
C11 C24 H24A 120.0
C11 C24 H24B 120.0
H24A C24 H24B 120.0

loop_
_geom_bond_atom_site_label_1
_geom_bond_atom_site_label_2
_geom_bond_distance
N1 C2 1.3686(19)
N1 C5 1.4475(16)
N1 C12 1.4467(18)
C2 C3 1.474(2)
C2 O13 1.2239(17)
C3 H3 0.9500
C3 C4 1.329(2)
C4 C5 1.5312(19)
C4 C14 1.488(2)
C5 C6 1.5051(19)
C5 C15 1.5606(18)
C6 N7 1.3129(18)
C6 N10 1.3689(17)
N7 C8 1.3839(18)
C8 H8 0.9500
C8 C9 1.353(2)
C9 H9 0.9500
C9 N10 1.3848(18)
N10 C11 1.4334(17)
C11 C12 1.509(2)
C11 C24 1.317(2)
C12 H12A 0.9900
C12 H12B 0.9900
C14 H14A 0.9800
C14 H14B 0.9800
C14 H14C 0.9800
C15 O16 1.2240(17)
C15 N17 1.3360(17)
N17 H17 0.8800
N17 C18 1.4695(17)
C18 H18 1.0000
C18 C19 1.518(2)
C18 C23 1.519(2)
C19 H19A 0.9900
C19 H19B 0.9900
C19 C20 1.533(2)
C20 H20A 0.9900
C20 H20B 0.9900
C20 C21 1.522(2)
C21 H21A 0.9900
C21 H21B 0.9900
C21 C22 1.519(2)
C22 H22A 0.9900
C22 H22B 0.9900
C22 C23 1.533(2)
C23 H23A 0.9900
C23 H23B 0.9900
C24 H24A 0.9500
C24 H24B 0.9500

loop_
_geom_torsion_atom_site_label_1
_geom_torsion_atom_site_label_2
_geom_torsion_atom_site_label_3
_geom_torsion_atom_site_label_4
_geom_torsion
N1 C2 C3 C4 -2.52(16)
N1 C5 C6 N7 -170.34(13)
N1 C5 C6 N10 11.45(17)
N1 C5 C15 O16 24.61(17)
N1 C5 C15 N17 -157.27(12)
C2 N1 C5 C4 -0.16(15)
C2 N1 C5 C6 121.94(12)
C2 N1 C5 C15 -114.91(12)
C2 N1 C12 C11 -104.30(15)
C2 C3 C4 C5 2.44(16)
C2 C3 C4 C14 178.84(14)
C3 C4 C5 N1 -1.44(15)
C3 C4 C5 C6 -119.45(13)
C3 C4 C5 C15 114.38(13)
C4 C5 C6 N7 -56.20(18)
C4 C5 C6 N10 125.59(13)
C4 C5 C15 O16 -86.28(15)
C4 C5 C15 N17 91.84(14)
C5 N1 C2 C3 1.52(15)
C5 N1 C2 O13 -178.09(14)
C5 N1 C12 C11 57.51(16)
C5 C6 N7 C8 -179.40(13)
C5 C6 N10 C9 179.73(12)
C5 C6 N10 C11 1.0(2)
C5 C15 N17 C18 -176.65(11)
C6 C5 C15 O16 145.94(13)
C6 C5 C15 N17 -35.94(16)
C6 N7 C8 C9 0.43(16)
C6 N10 C11 C12 13.16(18)
C6 N10 C11 C24 -168.54(14)
N7 C6 N10 C9 1.29(15)
N7 C6 N10 C11 -177.43(12)
N7 C8 C9 N10 0.34(17)
C8 C9 N10 C6 -0.94(15)
C8 C9 N10 C11 177.72(13)
C9 N10 C11 C12 -165.27(13)
C9 N10 C11 C24 13.0(2)
N10 C6 N7 C8 -1.06(16)
N10 C11 C12 N1 -38.79(15)
C12 N1 C2 C3 164.45(12)
C12 N1 C2 O13 -15.2(2)
C12 N1 C5 C4 -164.22(11)
C12 N1 C5 C6 -42.13(16)
C12 N1 C5 C15 81.03(15)
O13 C2 C3 C4 177.07(15)
C14 C4 C5 N1 -178.11(13)
C14 C4 C5 C6 63.88(17)
C14 C4 C5 C15 -62.28(16)
C15 C5 C6 N7 67.94(17)
C15 C5 C6 N10 -110.26(13)
C15 N17 C18 C19 -156.22(13)
C15 N17 C18 C23 79.32(16)
O16 C15 N17 C18 1.4(2)
N17 C18 C19 C20 177.88(13)
N17 C18 C23 C22 -178.83(12)
C18 C19 C20 C21 56.8(2)
C19 C18 C23 C22 57.25(18)
C19 C20 C21 C22 -56.3(2)
C20 C21 C22 C23 55.64(19)
C21 C22 C23 C18 -56.01(18)
C23 C18 C19 C20 -57.40(18)
C24 C11 C12 N1 142.94(14)
